data_9008135
loop_
_publ_author_name
'Rothbauer, R.'
'Zigan, F.'
'O'Daniel H'

_publ_section_title
;
 Verfeinerung der struktur des bayerits, Al(OH)3
;
_journal_name_full 'Zeitschrift fur Kristallographie'
_journal_page_first 317
_journal_page_last 331
_journal_volume 125
_journal_year 1967
_chemical_formula_sum 'Al H3 O3'
_chemical_name_mineral Bayerite
_space_group_IT_number 14
_symmetry_space_group_name_Hall '-P 2yab'
_symmetry_space_group_name_H-M 'P 1 21/a 1'
_cell_angle_alpha 90
_cell_angle_beta 90.27
_cell_angle_gamma 90
_cell_length_a 5.062
_cell_length_b 8.671
_cell_length_c 4.713
_cell_formula_units_Z 4
_cell_volume 206.864
_exptl_crystal_density_diffrn 2.505
_cod_original_formula_sum 'Al O3 H3'
_cod_database_code 9008135

loop_
_symmetry_equiv_pos_as_xyz
x,y,z
1/2+x,1/2-y,z
1/2-x,1/2+y,-z
-x,-y,-z

loop_
_atom_site_label
_atom_site_fract_x
_atom_site_fract_y
_atom_site_fract_z
_atom_site_U_iso_or_equiv
Al 0.52700 0.16700 -0.01500 0.02786
O1 0.36500 -0.01100 0.21500 0.03040
O2 0.20400 0.17600 0.77700 0.03800
O3 0.34400 0.30800 0.22900 0.01013
H1 0.32000 0.52000 0.77000 ?
H2 0.79000 0.40000 0.73000 ?
H3 0.32000 0.31000 0.39000 ?

_cod_duplicate_entry 1000061
